data_2239644
loop_
_publ_author_name
'Narayana, B.'
'Nayak, Prakash S.'
'Sarojini, Balladka K.'
'Jasinski, Jerry P.'

_publ_section_title
;
 4-[(4-Acetylphenyl)amino]-2-methylidene-4-oxobutanoic acid
;
_journal_coeditor_code ZL2589
_journal_issue 7
_journal_name_full 'Acta Crystallographica Section E'
_journal_page_first o752
_journal_page_last o753
_journal_paper_doi 10.1107/S1600536814012562
_journal_volume 70
_journal_year 2014
_chemical_formula_iupac 'C13 H13 N O4'
_chemical_formula_moiety 'C13 H13 N O4'
_chemical_formula_sum 'C13 H13 N O4'
_chemical_formula_weight 247.24
_chemical_name_common
;
4-[(4-Acetylphenyl)amino]-2-methylidene-4-oxobutanoic acid
;
_chemical_name_systematic
;
4-[(4-Acetylphenyl)amino]-2-methylidene-4-oxobutanoic acid
;
_space_group_crystal_system triclinic
_space_group_IT_number 2
_space_group_name_Hall '-P 1'
_space_group_name_H-M_alt 'P -1'
_symmetry_space_group_name_Hall '-P 1'
_symmetry_space_group_name_H-M 'P -1'
_atom_sites_solution_hydrogens mixed
_atom_sites_solution_primary direct
_audit_creation_method
;
  Olex2 1.2
  (compiled Apr 23 2013 17:54:37, GUI svn.r4466)
;
_cell_angle_alpha 92.833(6)
_cell_angle_beta 90.315(7)
_cell_angle_gamma 96.222(7)
_cell_formula_units_Z 2
_cell_length_a 5.0164(5)
_cell_length_b 5.2908(4)
_cell_length_c 21.8464(18)
_cell_measurement_reflns_used 1583
_cell_measurement_temperature 173(2)
_cell_measurement_theta_max 71.2450
_cell_measurement_theta_min 6.0840
_cell_volume 575.67(9)
_computing_cell_refinement 'CrysAlis PRO (Agilent, 2012)'
_computing_data_collection 'CrysAlis PRO (Agilent, 2012)'
_computing_data_reduction 'CrysAlis RED (Agilent, 2012)'
_computing_molecular_graphics 'OLEX2 (Dolomanov <i>et al.</i>, 2009)'
_computing_publication_material 'OLEX2 (Dolomanov <i>et al.</i>, 2009)'
_computing_structure_refinement 'SHELXL2012 (Sheldrick, 2008)'
_computing_structure_solution 'SUPERFLIP (Palatinus <i>et al.</i>, 2012)'
_diffrn_ambient_temperature 173(2)
_diffrn_detector_area_resol_mean 16.0416
_diffrn_measured_fraction_theta_full 0.994
_diffrn_measured_fraction_theta_max 0.965
_diffrn_measurement_device_type 'Agilent Eos Gemini'
_diffrn_measurement_method '\w scans'
_diffrn_radiation_type CuK\a
_diffrn_radiation_wavelength 1.54184
_diffrn_reflns_av_R_equivalents 0.0247
_diffrn_reflns_limit_h_max 6
_diffrn_reflns_limit_h_min -5
_diffrn_reflns_limit_k_max 6
_diffrn_reflns_limit_k_min -4
_diffrn_reflns_limit_l_max 26
_diffrn_reflns_limit_l_min -26
_diffrn_reflns_number 3374
_diffrn_reflns_theta_full 67.684
_diffrn_reflns_theta_max 71.245
_diffrn_reflns_theta_min 4.052
_exptl_absorpt_coefficient_mu 0.892
_exptl_absorpt_correction_T_max 1.00000
_exptl_absorpt_correction_T_min 0.75632
_exptl_absorpt_correction_type multi-scan
_exptl_absorpt_process_details
;
(CrysAlis PRO and CrysAlis RED; Agilent, 2012)
;
_exptl_crystal_colour colourless
_exptl_crystal_density_diffrn 1.426
_exptl_crystal_description prism
_exptl_crystal_F_000 260
_exptl_crystal_size_max 0.42
_exptl_crystal_size_mid 0.22
_exptl_crystal_size_min 0.12
_refine_diff_density_max 0.307
_refine_diff_density_min -0.294
_refine_ls_extinction_method none
_refine_ls_goodness_of_fit_ref 1.046
_refine_ls_hydrogen_treatment mixed
_refine_ls_matrix_type full
_refine_ls_number_parameters 176
_refine_ls_number_reflns 2168
_refine_ls_number_restraints 0
_refine_ls_restrained_S_all 1.046
_refine_ls_R_factor_all 0.0530
_refine_ls_R_factor_gt 0.0482
_refine_ls_shift/su_max 0.000
_refine_ls_shift/su_mean 0.000
_refine_ls_structure_factor_coef Fsqd
_refine_ls_weighting_details
;
 w=1/[\s^2^(Fo^2^)+(0.0796P)^2^+0.1341P]
 where P=(Fo^2^+2Fc^2^)/3
;
_refine_ls_weighting_scheme calc
_refine_ls_wR_factor_gt 0.1275
_refine_ls_wR_factor_ref 0.1336
_reflns_number_gt 1934
_reflns_number_total 2168
_reflns_threshold_expression I>2\s(I)
_cod_data_source_file zl2589sup1.cif
_cod_data_source_block I
_cod_original_cell_volume 575.67(8)
_cod_database_code 2239644
_cod_database_fobs_code 2239644
_shelx_space_group_comment
;
The symmetry employed for this shelxl refinement is uniquely defined
by the following loop, which should always be used as a source of
symmetry information in preference to the above space-group names.
They are only intended as comments.
;

loop_
_space_group_symop_operation_xyz
'x, y, z'
'-x, -y, -z'

loop_
_atom_site_type_symbol
_atom_site_label
_atom_site_fract_x
_atom_site_fract_y
_atom_site_fract_z
_atom_site_U_iso_or_equiv
_atom_site_adp_type
_atom_site_calc_flag
_atom_site_occupancy
O O1 0.3166(2) 0.3573(2) 0.70834(5) 0.0287(3) Uani d 1
O O2 0.2328(3) 0.2934(2) 0.51283(6) 0.0333(3) Uani d 1
O O3 0.3843(3) 0.6459(2) 0.56835(6) 0.0322(3) Uani d 1
H H3 0.529(9) 0.681(8) 0.540(2) 0.117(15) Uiso d 1
O O4 1.3191(3) 1.1439(2) 0.91390(6) 0.0347(3) Uani d 1
N N1 0.3525(3) 0.7850(2) 0.72813(6) 0.0238(3) Uani d 1
H H1 0.2927 0.9262 0.7169 0.029 Uiso calc 1
C C1 0.2405(3) 0.5648(3) 0.70006(7) 0.0212(3) Uani d 1
C C2 0.0055(3) 0.5917(3) 0.65734(7) 0.0236(3) Uani d 1
H H2A -0.1643 0.5631 0.6801 0.028 Uiso calc 1
H H2B 0.0205 0.7669 0.6428 0.028 Uiso calc 1
C C3 -0.0012(3) 0.4045(3) 0.60311(7) 0.0230(3) Uani d 1
C C4 0.2171(3) 0.4458(3) 0.55784(7) 0.0235(3) Uani d 1
C C5 -0.1886(4) 0.2087(3) 0.59389(8) 0.0302(4) Uani d 1
H H5A -0.335(4) 0.171(4) 0.6228(10) 0.030(5) Uiso d 1
H H5B -0.180(5) 0.095(5) 0.5563(12) 0.051(7) Uiso d 1
C C6 0.5569(3) 0.8108(3) 0.77393(7) 0.0216(3) Uani d 1
C C7 0.7359(3) 1.0308(3) 0.77582(8) 0.0257(4) Uani d 1
H H7 0.7233 1.1541 0.7461 0.031 Uiso calc 1
C C8 0.9319(3) 1.0702(3) 0.82088(8) 0.0254(4) Uani d 1
H H8 1.0534 1.2211 0.8218 0.030 Uiso calc 1
C C9 0.9549(3) 0.8921(3) 0.86518(7) 0.0223(3) Uani d 1
C C10 0.7744(3) 0.6724(3) 0.86265(7) 0.0255(4) Uani d 1
H H10 0.7873 0.5488 0.8923 0.031 Uiso calc 1
C C11 0.5764(3) 0.6305(3) 0.81778(8) 0.0255(4) Uani d 1
H H11 0.4545 0.4799 0.8168 0.031 Uiso calc 1
C C12 1.1696(3) 0.9468(3) 0.91332(7) 0.0253(4) Uani d 1
C C13 1.1922(4) 0.7541(3) 0.96093(8) 0.0343(4) Uani d 1
H H13A 1.2316 0.5927 0.9409 0.051 Uiso calc 1
H H13B 1.0227 0.7275 0.9830 0.051 Uiso calc 1
H H13C 1.3371 0.8164 0.9899 0.051 Uiso calc 1

loop_
_atom_site_aniso_label
_atom_site_aniso_U_11
_atom_site_aniso_U_22
_atom_site_aniso_U_33
_atom_site_aniso_U_12
_atom_site_aniso_U_13
_atom_site_aniso_U_23
O1 0.0355(7) 0.0221(6) 0.0288(6) 0.0058(5) -0.0079(5) -0.0017(4)
O2 0.0372(7) 0.0338(7) 0.0269(6) -0.0017(5) 0.0063(5) -0.0077(5)
O3 0.0316(7) 0.0325(7) 0.0301(7) -0.0053(5) 0.0045(5) -0.0039(5)
O4 0.0393(7) 0.0265(6) 0.0362(7) -0.0048(5) -0.0101(5) 0.0006(5)
N1 0.0264(7) 0.0206(6) 0.0253(7) 0.0068(5) -0.0025(5) -0.0003(5)
C1 0.0228(8) 0.0233(8) 0.0178(7) 0.0037(6) 0.0017(6) 0.0009(6)
C2 0.0227(8) 0.0266(8) 0.0223(8) 0.0067(6) -0.0002(6) -0.0004(6)
C3 0.0238(8) 0.0249(8) 0.0212(8) 0.0057(6) -0.0024(6) 0.0023(6)
C4 0.0258(8) 0.0243(7) 0.0206(7) 0.0031(6) -0.0027(6) 0.0009(6)
C5 0.0304(9) 0.0330(9) 0.0262(8) -0.0001(7) 0.0015(7) -0.0001(7)
C6 0.0230(8) 0.0213(7) 0.0206(7) 0.0047(6) 0.0018(6) -0.0025(6)
C7 0.0302(9) 0.0217(8) 0.0257(8) 0.0038(6) 0.0007(6) 0.0038(6)
C8 0.0264(8) 0.0210(7) 0.0281(8) -0.0001(6) 0.0007(6) 0.0016(6)
C9 0.0240(8) 0.0219(7) 0.0212(8) 0.0044(6) 0.0016(6) -0.0026(6)
C10 0.0328(9) 0.0216(7) 0.0218(8) 0.0016(6) 0.0001(6) 0.0019(6)
C11 0.0286(8) 0.0218(7) 0.0251(8) -0.0014(6) 0.0000(6) 0.0003(6)
C12 0.0288(8) 0.0224(8) 0.0245(8) 0.0038(6) -0.0006(6) -0.0030(6)
C13 0.0427(10) 0.0312(9) 0.0281(9) 0.0000(7) -0.0097(7) 0.0027(7)

loop_
_atom_type_symbol
_atom_type_description
_atom_type_scat_dispersion_real
_atom_type_scat_dispersion_imag
_atom_type_scat_source
C C 0.0181 0.0091 'International Tables Vol C Tables 4.2.6.8 and 6.1.1.4'
H H 0.0000 0.0000 'International Tables Vol C Tables 4.2.6.8 and 6.1.1.4'
N N 0.0311 0.0180 'International Tables Vol C Tables 4.2.6.8 and 6.1.1.4'
O O 0.0492 0.0322 'International Tables Vol C Tables 4.2.6.8 and 6.1.1.4'

loop_
_geom_angle_atom_site_label_1
_geom_angle_atom_site_label_2
_geom_angle_atom_site_label_3
_geom_angle
C4 O3 H3 118(2)
C1 N1 H1 116.8
C1 N1 C6 126.47(13)
C6 N1 H1 116.8
O1 C1 N1 123.53(14)
O1 C1 C2 121.41(14)
N1 C1 C2 115.05(13)
C1 C2 H2A 109.4
C1 C2 H2B 109.4
H2A C2 H2B 108.0
C3 C2 C1 111.32(12)
C3 C2 H2A 109.4
C3 C2 H2B 109.4
C4 C3 C2 116.83(14)
C5 C3 C2 123.91(15)
C5 C3 C4 119.26(15)
O2 C4 O3 123.36(16)
O2 C4 C3 120.94(15)
O3 C4 C3 115.70(14)
C3 C5 H5A 122.5(13)
C3 C5 H5B 118.9(15)
H5A C5 H5B 118.5(19)
C7 C6 N1 117.63(14)
C7 C6 C11 119.68(15)
C11 C6 N1 122.63(14)
C6 C7 H7 120.0
C8 C7 C6 120.04(15)
C8 C7 H7 120.0
C7 C8 H8 119.4
C7 C8 C9 121.16(15)
C9 C8 H8 119.4
C8 C9 C12 118.71(15)
C10 C9 C8 118.15(15)
C10 C9 C12 123.14(14)
C9 C10 H10 119.3
C11 C10 C9 121.32(15)
C11 C10 H10 119.3
C6 C11 H11 120.2
C10 C11 C6 119.64(15)
C10 C11 H11 120.2
O4 C12 C9 120.33(15)
O4 C12 C13 121.36(16)
C9 C12 C13 118.30(14)
C12 C13 H13A 109.5
C12 C13 H13B 109.5
C12 C13 H13C 109.5
H13A C13 H13B 109.5
H13A C13 H13C 109.5
H13B C13 H13C 109.5

loop_
_geom_bond_atom_site_label_1
_geom_bond_atom_site_label_2
_geom_bond_distance
O1 C1 1.222(2)
O2 C4 1.249(2)
O3 H3 0.97(5)
O3 C4 1.288(2)
O4 C12 1.216(2)
N1 H1 0.8800
N1 C1 1.354(2)
N1 C6 1.420(2)
C1 C2 1.523(2)
C2 H2A 0.9900
C2 H2B 0.9900
C2 C3 1.504(2)
C3 C4 1.485(2)
C3 C5 1.328(2)
C5 H5A 0.98(2)
C5 H5B 1.00(3)
C6 C7 1.389(2)
C6 C11 1.395(2)
C7 H7 0.9500
C7 C8 1.380(2)
C8 H8 0.9500
C8 C9 1.397(2)
C9 C10 1.392(2)
C9 C12 1.497(2)
C10 H10 0.9500
C10 C11 1.385(2)
C11 H11 0.9500
C12 C13 1.504(2)
C13 H13A 0.9800
C13 H13B 0.9800
C13 H13C 0.9800

loop_
_geom_hbond_atom_site_label_D
_geom_hbond_atom_site_label_H
_geom_hbond_atom_site_label_A
_geom_hbond_site_symmetry_A
_geom_hbond_distance_DH
_geom_hbond_distance_HA
_geom_hbond_distance_DA
_geom_hbond_angle_DHA
O3 H3 O2 2_666 0.97(5) 1.66(5) 2.6262(17) 174(4)
N1 H1 O1 1_565 0.88 2.29 3.1039(17) 154.2
C5 H5B O2 2_556 1.00(3) 2.48(3) 3.434(2) 160(2)
C7 H7 O1 1_565 0.95 2.56 3.254(2) 130.3
C13 H13A O4 1_545 0.98 2.50 3.465(2) 166.9

loop_
_geom_torsion_atom_site_label_1
_geom_torsion_atom_site_label_2
_geom_torsion_atom_site_label_3
_geom_torsion_atom_site_label_4
_geom_torsion
O1 C1 C2 C3 -35.3(2)
N1 C1 C2 C3 145.67(14)
N1 C6 C7 C8 177.47(14)
N1 C6 C11 C10 -177.45(14)
C1 N1 C6 C7 148.44(16)
C1 N1 C6 C11 -34.2(2)
C1 C2 C3 C4 -68.77(17)
C1 C2 C3 C5 111.34(18)
C2 C3 C4 O2 177.03(14)
C2 C3 C4 O3 -3.0(2)
C5 C3 C4 O2 -3.1(2)
C5 C3 C4 O3 176.90(15)
C6 N1 C1 O1 -5.0(3)
C6 N1 C1 C2 174.03(14)
C6 C7 C8 C9 0.0(3)
C7 C6 C11 C10 -0.1(2)
C7 C8 C9 C10 0.1(2)
C7 C8 C9 C12 -179.32(14)
C8 C9 C10 C11 -0.2(2)
C8 C9 C12 O4 0.6(2)
C8 C9 C12 C13 179.84(15)
C9 C10 C11 C6 0.2(3)
C10 C9 C12 O4 -178.79(16)
C10 C9 C12 C13 0.4(2)
C11 C6 C7 C8 0.0(2)
C12 C9 C10 C11 179.19(14)
